data_1550869
loop_
_publ_author_name
'Gwak, Jinseong'
'Ahn, Seihwan'
'Baik, Mu-Hyun'
'Lee, Yunho'

_publ_section_title
;
 One metal is enough: A nickel complex reduces nitrate anions to nitrogen
 gas
;
_journal_name_full 'Chemical Science'
_journal_paper_doi 10.1039/C9SC00717B
_journal_year 2019
_chemical_formula_moiety 'C26 H40 N2 Ni O3 P2'
_chemical_formula_sum 'C26 H40 N2 Ni O3 P2'
_chemical_formula_weight 549.25
_chemical_name_systematic
; 
 ? 
;
_space_group_IT_number 14
_symmetry_cell_setting monoclinic
_symmetry_space_group_name_Hall '-P 2ybc'
_symmetry_space_group_name_H-M 'P 1 21/c 1'
_atom_sites_solution_hydrogens geom
_atom_sites_solution_primary direct
_atom_sites_solution_secondary difmap
_audit_creation_method SHELXL-97
_audit_update_record
;
2018-09-13 deposited with the CCDC.    2019-04-08 downloaded from the CCDC.
;
_cell_angle_alpha 90.00
_cell_angle_beta 102.863(4)
_cell_angle_gamma 90.00
_cell_formula_units_Z 4
_cell_length_a 16.5906(8)
_cell_length_b 10.6460(5)
_cell_length_c 16.1974(9)
_cell_measurement_reflns_used 50270
_cell_measurement_temperature 120(2)
_cell_measurement_theta_max 27.41
_cell_measurement_theta_min 1.26
_cell_volume 2789.0(2)
_computing_cell_refinement 'Bruker SMART'
_computing_data_collection 'Bruker SMART'
_computing_data_reduction 'Bruker SAINT'
_computing_molecular_graphics 'Bruker SHELXTL'
_computing_publication_material 'Bruker SHELXTL'
_computing_structure_refinement 'SHELXL-97 (Sheldrick, 2008)'
_computing_structure_solution 'SHELXS-97 (Sheldrick, 2008)'
_diffrn_ambient_temperature 120(2)
_diffrn_measured_fraction_theta_full 0.992
_diffrn_measured_fraction_theta_max 0.992
_diffrn_measurement_device_type 'CCD area detector'
_diffrn_measurement_method 'phi and omega scans'
_diffrn_radiation_monochromator graphite
_diffrn_radiation_source 'fine-focus sealed tube'
_diffrn_radiation_type MoK\a
_diffrn_radiation_wavelength 0.71073
_diffrn_reflns_av_R_equivalents 0.1120
_diffrn_reflns_av_sigmaI/netI 0.0732
_diffrn_reflns_limit_h_max 21
_diffrn_reflns_limit_h_min -21
_diffrn_reflns_limit_k_max 13
_diffrn_reflns_limit_k_min -13
_diffrn_reflns_limit_l_max 20
_diffrn_reflns_limit_l_min -20
_diffrn_reflns_number 50270
_diffrn_reflns_theta_full 27.41
_diffrn_reflns_theta_max 27.41
_diffrn_reflns_theta_min 1.26
_exptl_absorpt_coefficient_mu 0.839
_exptl_absorpt_correction_T_max 0.9359
_exptl_absorpt_correction_T_min 0.9208
_exptl_absorpt_correction_type multi-scan
_exptl_absorpt_process_details SADABS
_exptl_crystal_colour green
_exptl_crystal_density_diffrn 1.308
_exptl_crystal_density_meas ?
_exptl_crystal_density_method 'not measured'
_exptl_crystal_description platy
_exptl_crystal_F_000 1168
_exptl_crystal_size_max 0.10
_exptl_crystal_size_mid 0.08
_exptl_crystal_size_min 0.08
_refine_diff_density_max 0.462
_refine_diff_density_min -0.666
_refine_diff_density_rms 0.102
_refine_ls_extinction_method none
_refine_ls_goodness_of_fit_ref 1.037
_refine_ls_hydrogen_treatment constr
_refine_ls_matrix_type full
_refine_ls_number_parameters 307
_refine_ls_number_reflns 6293
_refine_ls_number_restraints 0
_refine_ls_restrained_S_all 1.037
_refine_ls_R_factor_all 0.0937
_refine_ls_R_factor_gt 0.0502
_refine_ls_shift/su_max 0.000
_refine_ls_shift/su_mean 0.000
_refine_ls_structure_factor_coef Fsqd
_refine_ls_weighting_details 'calc w=1/[\s^2^(Fo^2^)+(0.0752P)^2^+0.8303P] where P=(Fo^2^+2Fc^2^)/3'
_refine_ls_weighting_scheme calc
_refine_ls_wR_factor_gt 0.1199
_refine_ls_wR_factor_ref 0.1512
_reflns_number_gt 4147
_reflns_number_total 6293
_reflns_threshold_expression >2sigma(I)
_cod_data_source_file c9sc00717b2.cif
_cod_data_source_block 0275a-1
_cod_depositor_comments
;
The following automatic conversions were performed:

'_symmetry_cell_setting' value 'Monoclinic' changed to 'monoclinic'
according to
/home/data/users/saulius/crontab/automatic-downloads/rss-feeds/RSC/lib/dictionaries/cif_core.dic
dictionary named 'cif_core.dic' version 2.4.2 from 2011-04-26.

'_exptl_crystal_density_meas' value 'not measured' was changed to '?'
- the value is perceived as not measured.

Automatic conversion script
Id: cif_fix_values 4973 2017-02-22 13:04:09Z antanas 
;
_cod_original_cell_volume 2789.1(2)
_cod_original_sg_symbol_H-M P2(1)/c
_cod_database_code 1550869

loop_
_symmetry_equiv_pos_as_xyz
'x, y, z'
'-x, y+1/2, -z+1/2'
'-x, -y, -z'
'x, -y-1/2, z-1/2'

loop_
_atom_site_label
_atom_site_type_symbol
_atom_site_fract_x
_atom_site_fract_y
_atom_site_fract_z
_atom_site_U_iso_or_equiv
_atom_site_adp_type
_atom_site_occupancy
_atom_site_symmetry_multiplicity
_atom_site_calc_flag
_atom_site_refinement_flags
Ni1 Ni 0.20122(3) 0.07588(4) 0.46362(3) 0.02054(14) Uani 1 1 d .
P1 P 0.29066(5) 0.22303(8) 0.52215(5) 0.0197(2) Uani 1 1 d .
P2 P 0.13233(5) -0.09454(8) 0.41017(6) 0.0211(2) Uani 1 1 d .
O1 O 0.10473(15) 0.1768(2) 0.44737(16) 0.0285(6) Uani 1 1 d .
O2 O 0.15234(17) 0.2768(3) 0.35036(17) 0.0402(7) Uani 1 1 d .
O3 O 0.03700(18) 0.3329(3) 0.38039(19) 0.0528(8) Uani 1 1 d .
N1 N 0.29417(16) -0.0311(3) 0.48680(17) 0.0216(6) Uani 1 1 d .
N2 N 0.09886(19) 0.2628(3) 0.39176(19) 0.0290(7) Uani 1 1 d .
C1 C 0.2950(2) -0.1375(3) 0.4364(2) 0.0225(7) Uani 1 1 d .
C2 C 0.2185(2) -0.1875(3) 0.3934(2) 0.0198(7) Uani 1 1 d .
C3 C 0.2145(2) -0.2915(3) 0.3400(2) 0.0242(8) Uani 1 1 d .
H3A H 0.1620 -0.3229 0.3119 0.029 Uiso 1 1 calc R
C4 C 0.2856(2) -0.3501(3) 0.3270(2) 0.0246(8) Uani 1 1 d .
C5 C 0.3612(2) -0.2987(3) 0.3686(2) 0.0273(8) Uani 1 1 d .
H5A H 0.4107 -0.3358 0.3598 0.033 Uiso 1 1 calc R
C6 C 0.3671(2) -0.1962(3) 0.4218(2) 0.0252(8) Uani 1 1 d .
H6A H 0.4200 -0.1649 0.4488 0.030 Uiso 1 1 calc R
C7 C 0.2807(2) -0.4611(3) 0.2678(2) 0.0304(8) Uani 1 1 d .
H7A H 0.2226 -0.4834 0.2455 0.046 Uiso 1 1 calc R
H7B H 0.3099 -0.5328 0.2987 0.046 Uiso 1 1 calc R
H7C H 0.3063 -0.4390 0.2208 0.046 Uiso 1 1 calc R
C8 C 0.3600(2) -0.0036(3) 0.5550(2) 0.0210(7) Uani 1 1 d .
C9 C 0.3692(2) 0.1218(3) 0.5832(2) 0.0207(7) Uani 1 1 d .
C10 C 0.4314(2) 0.1554(3) 0.6528(2) 0.0232(8) Uani 1 1 d .
H10A H 0.4368 0.2409 0.6700 0.028 Uiso 1 1 calc R
C11 C 0.4855(2) 0.0670(3) 0.6978(2) 0.0238(8) Uani 1 1 d .
C12 C 0.4741(2) -0.0569(3) 0.6705(2) 0.0254(8) Uani 1 1 d .
H12A H 0.5094 -0.1197 0.7008 0.031 Uiso 1 1 calc R
C13 C 0.4137(2) -0.0930(3) 0.6013(2) 0.0232(8) Uani 1 1 d .
H13A H 0.4086 -0.1788 0.5849 0.028 Uiso 1 1 calc R
C14 C 0.5522(2) 0.1016(3) 0.7740(2) 0.0346(9) Uani 1 1 d .
H14A H 0.5510 0.1925 0.7835 0.052 Uiso 1 1 calc R
H14B H 0.6063 0.0777 0.7641 0.052 Uiso 1 1 calc R
H14C H 0.5426 0.0573 0.8240 0.052 Uiso 1 1 calc R
C15 C 0.2633(2) 0.3354(3) 0.5976(2) 0.0269(8) Uani 1 1 d .
H15A H 0.3159 0.3699 0.6329 0.032 Uiso 1 1 calc R
C16 C 0.2188(3) 0.2651(4) 0.6562(3) 0.0400(10) Uani 1 1 d .
H16A H 0.2042 0.3240 0.6970 0.060 Uiso 1 1 calc R
H16B H 0.2551 0.1996 0.6866 0.060 Uiso 1 1 calc R
H16C H 0.1684 0.2265 0.6227 0.060 Uiso 1 1 calc R
C17 C 0.2124(3) 0.4457(4) 0.5539(3) 0.0383(10) Uani 1 1 d .
H17A H 0.1999 0.5030 0.5967 0.057 Uiso 1 1 calc R
H17B H 0.1606 0.4144 0.5182 0.057 Uiso 1 1 calc R
H17C H 0.2438 0.4906 0.5186 0.057 Uiso 1 1 calc R
C18 C 0.3384(2) 0.3132(3) 0.4487(2) 0.0272(8) Uani 1 1 d .
H18A H 0.2956 0.3722 0.4171 0.033 Uiso 1 1 calc R
C19 C 0.3616(2) 0.2238(4) 0.3842(2) 0.0381(10) Uani 1 1 d .
H19A H 0.3866 0.2715 0.3447 0.057 Uiso 1 1 calc R
H19B H 0.3118 0.1811 0.3529 0.057 Uiso 1 1 calc R
H19C H 0.4011 0.1614 0.4137 0.057 Uiso 1 1 calc R
C20 C 0.4124(2) 0.3920(4) 0.4926(3) 0.0430(11) Uani 1 1 d .
H20A H 0.4344 0.4380 0.4500 0.064 Uiso 1 1 calc R
H20B H 0.4555 0.3368 0.5248 0.064 Uiso 1 1 calc R
H20C H 0.3950 0.4518 0.5312 0.064 Uiso 1 1 calc R
C21 C 0.0591(2) -0.0842(3) 0.3070(2) 0.0259(8) Uani 1 1 d .
H21A H 0.0473 -0.1714 0.2847 0.031 Uiso 1 1 calc R
C22 C 0.0998(2) -0.0119(4) 0.2451(2) 0.0357(9) Uani 1 1 d .
H22A H 0.0611 -0.0062 0.1898 0.054 Uiso 1 1 calc R
H22B H 0.1499 -0.0561 0.2388 0.054 Uiso 1 1 calc R
H22C H 0.1143 0.0729 0.2670 0.054 Uiso 1 1 calc R
C23 C -0.0233(2) -0.0236(4) 0.3136(3) 0.0349(9) Uani 1 1 d .
H23A H -0.0604 -0.0204 0.2574 0.052 Uiso 1 1 calc R
H23B H -0.0131 0.0618 0.3361 0.052 Uiso 1 1 calc R
H23C H -0.0489 -0.0736 0.3517 0.052 Uiso 1 1 calc R
C24 C 0.0813(2) -0.1846(3) 0.4813(2) 0.0273(8) Uani 1 1 d .
H24A H 0.0335 -0.1337 0.4907 0.033 Uiso 1 1 calc R
C25 C 0.1411(2) -0.2015(4) 0.5670(2) 0.0374(10) Uani 1 1 d .
H25A H 0.1139 -0.2488 0.6050 0.056 Uiso 1 1 calc R
H25B H 0.1578 -0.1189 0.5917 0.056 Uiso 1 1 calc R
H25C H 0.1901 -0.2475 0.5593 0.056 Uiso 1 1 calc R
C26 C 0.0472(2) -0.3118(3) 0.4439(3) 0.0357(9) Uani 1 1 d .
H26A H 0.0206 -0.3552 0.4841 0.054 Uiso 1 1 calc R
H26B H 0.0927 -0.3633 0.4330 0.054 Uiso 1 1 calc R
H26C H 0.0066 -0.2978 0.3906 0.054 Uiso 1 1 calc R

loop_
_atom_site_aniso_label
_atom_site_aniso_U_11
_atom_site_aniso_U_22
_atom_site_aniso_U_33
_atom_site_aniso_U_23
_atom_site_aniso_U_13
_atom_site_aniso_U_12
Ni1 0.0165(2) 0.0190(2) 0.0252(2) -0.00125(18) 0.00260(17) 0.00093(18)
P1 0.0191(5) 0.0172(4) 0.0222(4) 0.0006(3) 0.0032(3) 0.0007(4)
P2 0.0170(5) 0.0217(5) 0.0240(5) -0.0025(3) 0.0034(3) -0.0003(4)
O1 0.0241(14) 0.0264(14) 0.0346(14) 0.0038(11) 0.0059(11) 0.0020(11)
O2 0.0354(16) 0.0460(18) 0.0397(16) 0.0122(13) 0.0093(13) 0.0004(14)
O3 0.0463(19) 0.060(2) 0.0528(19) 0.0148(16) 0.0119(15) 0.0262(17)
N1 0.0169(15) 0.0174(14) 0.0268(15) -0.0051(12) -0.0029(12) 0.0016(12)
N2 0.0212(16) 0.0354(19) 0.0291(16) -0.0063(14) 0.0030(13) 0.0034(14)
C1 0.0233(19) 0.0206(18) 0.0236(17) -0.0004(14) 0.0050(14) 0.0022(15)
C2 0.0158(17) 0.0206(18) 0.0234(17) -0.0007(14) 0.0050(13) -0.0005(14)
C3 0.0237(19) 0.0247(19) 0.0225(17) -0.0033(14) 0.0014(14) -0.0021(15)
C4 0.0264(19) 0.0226(19) 0.0250(17) -0.0026(14) 0.0059(15) 0.0042(15)
C5 0.0231(19) 0.027(2) 0.0324(19) -0.0031(16) 0.0074(15) 0.0047(16)
C6 0.0204(18) 0.0254(19) 0.0286(18) -0.0058(15) 0.0027(14) 0.0030(15)
C7 0.034(2) 0.030(2) 0.0280(19) -0.0046(16) 0.0072(16) 0.0061(17)
C8 0.0147(17) 0.0246(19) 0.0240(17) 0.0022(14) 0.0050(13) 0.0006(14)
C9 0.0206(18) 0.0193(17) 0.0219(17) 0.0013(13) 0.0041(14) -0.0003(14)
C10 0.0245(19) 0.0179(17) 0.0265(18) -0.0022(14) 0.0043(15) 0.0008(15)
C11 0.0235(19) 0.0252(19) 0.0227(17) 0.0005(14) 0.0047(14) 0.0011(15)
C12 0.0222(19) 0.030(2) 0.0228(17) 0.0044(15) 0.0023(14) 0.0082(15)
C13 0.0239(19) 0.0194(18) 0.0247(17) -0.0025(14) 0.0019(14) 0.0053(14)
C14 0.036(2) 0.030(2) 0.031(2) 0.0018(16) -0.0079(17) 0.0032(18)
C15 0.030(2) 0.0219(19) 0.0264(18) 0.0003(15) 0.0019(15) 0.0055(16)
C16 0.051(3) 0.040(2) 0.035(2) 0.0047(18) 0.023(2) 0.013(2)
C17 0.048(3) 0.026(2) 0.040(2) -0.0024(17) 0.0086(19) 0.0104(19)
C18 0.028(2) 0.026(2) 0.0279(18) 0.0093(15) 0.0069(15) 0.0023(16)
C19 0.036(2) 0.045(3) 0.039(2) 0.0093(19) 0.0196(19) 0.008(2)
C20 0.029(2) 0.047(3) 0.049(3) 0.019(2) 0.0018(19) -0.0129(19)
C21 0.0215(19) 0.028(2) 0.0258(18) -0.0014(15) 0.0004(14) -0.0021(15)
C22 0.035(2) 0.037(2) 0.033(2) 0.0057(17) 0.0035(17) -0.0021(18)
C23 0.024(2) 0.034(2) 0.043(2) -0.0044(18) -0.0008(17) 0.0033(17)
C24 0.024(2) 0.029(2) 0.0319(19) -0.0017(16) 0.0126(16) -0.0022(16)
C25 0.045(3) 0.039(2) 0.028(2) 0.0044(17) 0.0071(18) -0.001(2)
C26 0.043(2) 0.027(2) 0.040(2) -0.0031(17) 0.0156(19) -0.0045(18)

loop_
_atom_type_symbol
_atom_type_description
_atom_type_scat_dispersion_real
_atom_type_scat_dispersion_imag
_atom_type_scat_source
C C 0.0033 0.0016 'International Tables Vol C Tables 4.2.6.8 and 6.1.1.4'
H H 0.0000 0.0000 'International Tables Vol C Tables 4.2.6.8 and 6.1.1.4'
N N 0.0061 0.0033 'International Tables Vol C Tables 4.2.6.8 and 6.1.1.4'
O O 0.0106 0.0060 'International Tables Vol C Tables 4.2.6.8 and 6.1.1.4'
P P 0.1023 0.0942 'International Tables Vol C Tables 4.2.6.8 and 6.1.1.4'
Ni Ni 0.3393 1.1124 'International Tables Vol C Tables 4.2.6.8 and 6.1.1.4'

loop_
_geom_angle_atom_site_label_1
_geom_angle_atom_site_label_2
_geom_angle_atom_site_label_3
_geom_angle
N1 Ni1 O1 175.41(12)
N1 Ni1 P2 84.89(9)
O1 Ni1 P2 93.66(8)
N1 Ni1 P1 84.39(9)
O1 Ni1 P1 97.04(8)
P2 Ni1 P1 169.27(4)
C9 P1 C15 106.21(15)
C9 P1 C18 107.64(16)
C15 P1 C18 107.18(17)
C9 P1 Ni1 98.33(11)
C15 P1 Ni1 120.21(12)
C18 P1 Ni1 115.82(12)
C2 P2 C21 106.33(16)
C2 P2 C24 107.31(16)
C21 P2 C24 107.26(16)
C2 P2 Ni1 98.66(11)
C21 P2 Ni1 119.05(12)
C24 P2 Ni1 116.79(12)
N2 O1 Ni1 115.8(2)
C1 N1 C8 121.6(3)
C1 N1 Ni1 119.1(2)
C8 N1 Ni1 119.3(2)
O2 N2 O3 120.9(3)
O2 N2 O1 121.3(3)
O3 N2 O1 117.7(3)
N1 C1 C2 118.0(3)
N1 C1 C6 125.0(3)
C2 C1 C6 116.9(3)
C3 C2 C1 121.2(3)
C3 C2 P2 126.6(3)
C1 C2 P2 112.0(2)
C4 C3 C2 121.6(3)
C3 C4 C5 116.9(3)
C3 C4 C7 121.2(3)
C5 C4 C7 121.9(3)
C6 C5 C4 122.8(3)
C5 C6 C1 120.6(3)
N1 C8 C13 124.8(3)
N1 C8 C9 117.6(3)
C13 C8 C9 117.4(3)
C10 C9 C8 120.8(3)
C10 C9 P1 127.1(3)
C8 C9 P1 112.0(2)
C11 C10 C9 121.7(3)
C10 C11 C12 116.7(3)
C10 C11 C14 122.2(3)
C12 C11 C14 121.1(3)
C13 C12 C11 123.0(3)
C12 C13 C8 120.3(3)
C16 C15 C17 111.8(3)
C16 C15 P1 108.7(2)
C17 C15 P1 112.7(2)
C19 C18 C20 111.3(3)
C19 C18 P1 109.1(3)
C20 C18 P1 113.8(3)
C22 C21 C23 111.3(3)
C22 C21 P2 109.0(2)
C23 C21 P2 112.3(3)
C25 C24 C26 111.3(3)
C25 C24 P2 109.4(2)
C26 C24 P2 113.0(2)

loop_
_geom_bond_atom_site_label_1
_geom_bond_atom_site_label_2
_geom_bond_distance
Ni1 N1 1.887(3)
Ni1 O1 1.897(2)
Ni1 P2 2.2152(10)
Ni1 P1 2.2199(10)
P1 C9 1.806(3)
P1 C15 1.837(3)
P1 C18 1.839(3)
P2 C2 1.809(3)
P2 C21 1.838(3)
P2 C24 1.844(4)
O1 N2 1.272(4)
O2 N2 1.235(4)
O3 N2 1.249(4)
N1 C1 1.398(4)
N1 C8 1.401(4)
C1 C2 1.409(5)
C1 C6 1.415(5)
C2 C3 1.397(5)
C3 C4 1.392(5)
C4 C5 1.396(5)
C4 C7 1.512(5)
C5 C6 1.380(5)
C8 C13 1.402(4)
C8 C9 1.408(5)
C9 C10 1.395(5)
C10 C11 1.391(5)
C11 C12 1.391(5)
C11 C14 1.508(5)
C12 C13 1.381(5)
C15 C16 1.524(5)
C15 C17 1.526(5)
C18 C19 1.524(5)
C18 C20 1.526(5)
C21 C22 1.535(5)
C21 C23 1.536(5)
C24 C25 1.526(5)
C24 C26 1.538(5)
